data_4344865
loop_
_publ_author_name
'Huang, Kexuan'
'Martin, Caleb D.'

_publ_section_title
;
 Peculiar Reactivity of Isothiocyanates with Pentaphenylborole.
;
_journal_issue 1
_journal_name_full 'Inorganic chemistry'
_journal_page_first 330
_journal_paper_doi 10.1021/acs.inorgchem.5b02469
_journal_volume 55
_journal_year 2015
_chemical_formula_sum 'C50 H39 B N2 O S2'
_chemical_formula_weight 758.76
_chemical_name_systematic
;
 ?
;
_space_group_crystal_system monoclinic
_space_group_IT_number 14
_space_group_name_Hall '-P 2yn'
_space_group_name_H-M_alt 'P 1 21/n 1'
_symmetry_space_group_name_Hall '-P 2yn'
_symmetry_space_group_name_H-M 'P 1 21/n 1'
_atom_sites_solution_hydrogens geom
_audit_creation_method SHELXL-2013
_cell_angle_alpha 90
_cell_angle_beta 90.392(2)
_cell_angle_gamma 90
_cell_formula_units_Z 4
_cell_length_a 14.1946(6)
_cell_length_b 12.7101(6)
_cell_length_c 24.2388(10)
_cell_measurement_temperature 150(2)
_cell_volume 4372.9(3)
_computing_cell_refinement 'Bruker SAINT'
_computing_data_collection 'Bruker APEX2'
_computing_data_reduction 'Bruker SAINT'
_computing_molecular_graphics 'Bruker SHELXTL'
_computing_publication_material 'Bruker SHELXTL'
_computing_structure_refinement 'SHELXL-2013 (Sheldrick, 2013)'
_computing_structure_solution 'SHELXS-97 (Sheldrick 2008)'
_diffrn_ambient_temperature 150(2)
_diffrn_measured_fraction_theta_full 0.999
_diffrn_measured_fraction_theta_max 0.998
_diffrn_measurement_device_type 'Bruker APEX-II CCD'
_diffrn_measurement_method '\f and \w scans'
_diffrn_radiation_type MoK\a
_diffrn_radiation_wavelength 0.71073
_diffrn_reflns_av_R_equivalents 0.0763
_diffrn_reflns_av_unetI/netI 0.0491
_diffrn_reflns_laue_measured_fraction_full 0.999
_diffrn_reflns_laue_measured_fraction_max 0.998
_diffrn_reflns_limit_h_max 18
_diffrn_reflns_limit_h_min -18
_diffrn_reflns_limit_k_max 16
_diffrn_reflns_limit_k_min -16
_diffrn_reflns_limit_l_max 31
_diffrn_reflns_limit_l_min -31
_diffrn_reflns_number 71296
_diffrn_reflns_point_group_measured_fraction_full 0.999
_diffrn_reflns_point_group_measured_fraction_max 0.998
_diffrn_reflns_theta_full 25.242
_diffrn_reflns_theta_max 27.169
_diffrn_reflns_theta_min 2.306
_exptl_absorpt_coefficient_mu 0.159
_exptl_absorpt_correction_T_max 0.986
_exptl_absorpt_correction_T_min 0.964
_exptl_absorpt_correction_type multi-scan
_exptl_absorpt_process_details SADABs
_exptl_crystal_colour yellow
_exptl_crystal_density_diffrn 1.152
_exptl_crystal_description plate
_exptl_crystal_F_000 1592
_exptl_crystal_size_max 0.391
_exptl_crystal_size_mid 0.192
_exptl_crystal_size_min 0.090
_refine_diff_density_max 0.400
_refine_diff_density_min -0.279
_refine_diff_density_rms 0.065
_refine_ls_extinction_method none
_refine_ls_goodness_of_fit_ref 1.116
_refine_ls_hydrogen_treatment constr
_refine_ls_matrix_type full
_refine_ls_number_parameters 507
_refine_ls_number_reflns 9706
_refine_ls_number_restraints 0
_refine_ls_restrained_S_all 1.116
_refine_ls_R_factor_all 0.0877
_refine_ls_R_factor_gt 0.0606
_refine_ls_shift/su_max 0.001
_refine_ls_shift/su_mean 0.000
_refine_ls_structure_factor_coef Fsqd
_refine_ls_weighting_details 'w=1/[\s^2^(Fo^2^)+(0.0582P)^2^+3.1501P] where P=(Fo^2^+2Fc^2^)/3'
_refine_ls_weighting_scheme calc
_refine_ls_wR_factor_gt 0.1385
_refine_ls_wR_factor_ref 0.1485
_reflns_Friedel_coverage 0.000
_reflns_number_gt 7377
_reflns_number_total 9706
_reflns_threshold_expression 'I > 2\s(I)'
_cod_data_source_file ic5b02469_si_002.cif
_cod_data_source_block 10
_cod_database_code 4344865
_shelx_space_group_comment
;
The symmetry employed for this shelxl refinement is uniquely defined
by the following loop, which should always be used as a source of
symmetry information in preference to the above space-group names.
They are only intended as comments.
;
_shelx_estimated_absorpt_t_min 0.940
_shelx_estimated_absorpt_t_max 0.986
_shelxl_version_number 2013-4

loop_
_space_group_symop_operation_xyz
'x, y, z'
'-x+1/2, y+1/2, -z+1/2'
'-x, -y, -z'
'x-1/2, -y-1/2, z-1/2'

loop_
_atom_site_label
_atom_site_type_symbol
_atom_site_fract_x
_atom_site_fract_y
_atom_site_fract_z
_atom_site_U_iso_or_equiv
_atom_site_adp_type
_atom_site_occupancy
_atom_site_site_symmetry_order
_atom_site_calc_flag
_atom_site_refinement_flags_posn
_atom_site_refinement_flags_adp
S1 S 0.16252(4) 0.26647(5) 0.05820(2) 0.02917(15) Uani 1 1 d . .
S2 S 0.07789(4) -0.12372(4) 0.05048(2) 0.02655(15) Uani 1 1 d . .
N2 N 0.00450(12) -0.01467(14) 0.13614(7) 0.0211(4) Uani 1 1 d . .
O1 O 0.38366(12) 0.01182(17) 0.00924(7) 0.0439(5) Uani 1 1 d . .
N1 N 0.07661(12) 0.14768(14) 0.12563(7) 0.0215(4) Uani 1 1 d . .
C34 C -0.02571(19) 0.5794(2) 0.30768(10) 0.0351(6) Uani 1 1 d . .
H1 H -0.0403 0.6358 0.3305 0.042 Uiso 1 1 calc R U
C33 C -0.09073(19) 0.5008(2) 0.29842(11) 0.0373(6) Uani 1 1 d . .
H19 H -0.1500 0.5049 0.3144 0.045 Uiso 1 1 calc R U
C32 C -0.06820(18) 0.41582(19) 0.26539(10) 0.0326(5) Uani 1 1 d . .
H20 H -0.1122 0.3625 0.2599 0.039 Uiso 1 1 calc R U
C31 C 0.01916(16) 0.40911(17) 0.24039(9) 0.0243(5) Uani 1 1 d . .
C3 C 0.04574(15) 0.31468(17) 0.20667(9) 0.0229(5) Uani 1 1 d . .
C2 C 0.05875(15) 0.21671(17) 0.23980(9) 0.0220(5) Uani 1 1 d . .
C1 C 0.03484(14) 0.11794(17) 0.22326(9) 0.0210(4) Uani 1 1 d . .
B1 B -0.00374(17) 0.09968(19) 0.16123(10) 0.0214(5) Uani 1 1 d . .
C81 C -0.05697(15) -0.10136(17) 0.14927(9) 0.0231(5) Uani 1 1 d . .
C86 C -0.15347(16) -0.09446(19) 0.14144(10) 0.0293(5) Uani 1 1 d . .
H11 H -0.1805 -0.0321 0.1291 0.035 Uiso 1 1 calc R U
C85 C -0.20952(17) -0.18135(19) 0.15223(10) 0.0326(6) Uani 1 1 d . .
H6 H -0.2744 -0.1759 0.1472 0.039 Uiso 1 1 calc R U
C84 C -0.17196(18) -0.27576(19) 0.17021(10) 0.0314(5) Uani 1 1 d . .
C87 C -0.23266(19) -0.3718(2) 0.17889(12) 0.0415(6) Uani 1 1 d . .
H8 H -0.2977 -0.3534 0.1736 0.062 Uiso 1 1 calc R U
H7 H -0.2234 -0.3978 0.2157 0.062 Uiso 1 1 calc R U
H2 H -0.2155 -0.4253 0.1529 0.062 Uiso 1 1 calc R U
C67 C 0.3919(2) 0.0243(3) -0.04905(11) 0.0526(8) Uani 1 1 d . .
H38 H 0.3412 -0.0122 -0.0672 0.079 Uiso 1 1 calc R U
H3 H 0.4510 -0.0043 -0.0610 0.079 Uiso 1 1 calc R U
H39 H 0.3891 0.0977 -0.0582 0.079 Uiso 1 1 calc R U
C64 C 0.30164(16) 0.0468(2) 0.03189(10) 0.0304(5) Uani 1 1 d . .
C63 C 0.22943(16) 0.08954(19) 0.00505(9) 0.0273(5) Uani 1 1 d . .
H37 H 0.2309 0.0971 -0.0331 0.033 Uiso 1 1 calc R U
C62 C 0.14581(16) 0.12528(18) 0.03687(9) 0.0249(5) Uani 1 1 d . .
H36 H 0.0891 0.1191 0.0138 0.030 Uiso 1 1 calc R U
C5 C 0.09455(15) 0.24588(17) 0.11632(9) 0.0237(5) Uani 1 1 d . .
C6 C 0.06503(15) -0.02495(17) 0.09432(9) 0.0225(5) Uani 1 1 d . .
C61 C 0.12904(15) 0.07126(17) 0.09246(8) 0.0212(4) Uani 1 1 d . .
C66 C 0.22182(15) 0.04373(17) 0.12023(9) 0.0241(5) Uani 1 1 d . .
H5 H 0.2240 0.0353 0.1583 0.029 Uiso 1 1 calc R U
C65 C 0.29995(16) 0.03139(19) 0.09125(10) 0.0294(5) Uani 1 1 d . .
H4 H 0.3552 0.0123 0.1095 0.035 Uiso 1 1 calc R U
C83 C -0.07534(18) -0.28054(19) 0.17899(10) 0.0313(5) Uani 1 1 d . .
H10 H -0.0483 -0.3427 0.1918 0.038 Uiso 1 1 calc R U
C82 C -0.01865(16) -0.19422(18) 0.16899(9) 0.0282(5) Uani 1 1 d . .
H9 H 0.0459 -0.1986 0.1756 0.034 Uiso 1 1 calc R U
C4 C 0.05973(15) 0.32935(17) 0.15171(9) 0.0233(5) Uani 1 1 d . .
C41 C 0.03927(16) 0.43026(17) 0.12172(9) 0.0251(5) Uani 1 1 d . .
C42 C -0.05099(17) 0.44732(19) 0.10188(10) 0.0323(5) Uani 1 1 d . .
H16 H -0.0988 0.4001 0.1105 0.039 Uiso 1 1 calc R U
C43 C -0.0708(2) 0.5339(2) 0.06938(11) 0.0391(6) Uani 1 1 d . .
H15 H -0.1318 0.5444 0.0562 0.047 Uiso 1 1 calc R U
C44 C -0.0009(2) 0.6046(2) 0.05633(11) 0.0394(6) Uani 1 1 d . .
H14 H -0.0143 0.6627 0.0343 0.047 Uiso 1 1 calc R U
C45 C 0.0886(2) 0.5884(2) 0.07617(11) 0.0412(6) Uani 1 1 d . .
H12 H 0.1358 0.6364 0.0678 0.049 Uiso 1 1 calc R U
C46 C 0.10950(19) 0.5019(2) 0.10828(11) 0.0356(6) Uani 1 1 d . .
H13 H 0.1707 0.4915 0.1210 0.043 Uiso 1 1 calc R U
C35 C 0.06115(18) 0.57386(19) 0.28283(11) 0.0347(6) Uani 1 1 d . .
H18 H 0.1050 0.6272 0.2886 0.042 Uiso 1 1 calc R U
C36 C 0.08368(17) 0.48957(18) 0.24933(10) 0.0304(5) Uani 1 1 d . .
H17 H 0.1425 0.4867 0.2327 0.037 Uiso 1 1 calc R U
C21 C 0.09764(16) 0.23470(17) 0.29680(9) 0.0247(5) Uani 1 1 d . .
C26 C 0.19159(18) 0.26157(19) 0.30396(11) 0.0332(6) Uani 1 1 d . .
H25 H 0.2295 0.2712 0.2732 0.040 Uiso 1 1 calc R U
C25 C 0.2297(2) 0.2742(2) 0.35611(12) 0.0446(7) Uani 1 1 d . .
H24 H 0.2931 0.2911 0.3603 0.053 Uiso 1 1 calc R U
C24 C 0.1747(2) 0.2621(2) 0.40146(12) 0.0496(8) Uani 1 1 d . .
H21 H 0.2004 0.2709 0.4366 0.060 Uiso 1 1 calc R U
C22 C 0.04257(19) 0.2219(2) 0.34309(10) 0.0379(6) Uani 1 1 d . .
H22 H -0.0205 0.2033 0.3393 0.045 Uiso 1 1 calc R U
C11 C 0.05111(15) 0.02685(17) 0.26060(9) 0.0225(5) Uani 1 1 d . .
C16 C 0.14138(16) -0.00416(18) 0.27609(9) 0.0272(5) Uani 1 1 d . .
H30 H 0.1930 0.0340 0.2637 0.033 Uiso 1 1 calc R U
C15 C 0.15564(19) -0.09078(19) 0.30957(11) 0.0353(6) Uani 1 1 d . .
H29 H 0.2166 -0.1113 0.3188 0.042 Uiso 1 1 calc R U
C14 C 0.0803(2) -0.1466(2) 0.32920(11) 0.0418(7) Uani 1 1 d . .
H28 H 0.0898 -0.2038 0.3525 0.050 Uiso 1 1 calc R U
C13 C -0.0096(2) -0.1172(2) 0.31403(12) 0.0442(7) Uani 1 1 d . .
H26 H -0.0609 -0.1551 0.3271 0.053 Uiso 1 1 calc R U
C12 C -0.02444(18) -0.0324(2) 0.27965(10) 0.0332(6) Uani 1 1 d . .
H27 H -0.0855 -0.0146 0.2691 0.040 Uiso 1 1 calc R U
C71 C -0.10338(15) 0.15363(17) 0.14596(9) 0.0226(5) Uani 1 1 d . .
C72 C -0.13117(16) 0.16235(19) 0.09074(9) 0.0292(5) Uani 1 1 d . .
H35 H -0.0915 0.1372 0.0634 0.035 Uiso 1 1 calc R U
C73 C -0.21612(18) 0.2075(2) 0.07577(10) 0.0366(6) Uani 1 1 d . .
H34 H -0.2331 0.2123 0.0387 0.044 Uiso 1 1 calc R U
C74 C -0.27566(18) 0.2453(2) 0.11578(11) 0.0401(6) Uani 1 1 d . .
H33 H -0.3323 0.2769 0.1057 0.048 Uiso 1 1 calc R U
C75 C -0.25132(17) 0.2363(2) 0.17056(11) 0.0361(6) Uani 1 1 d . .
H32 H -0.2921 0.2602 0.1977 0.043 Uiso 1 1 calc R U
C76 C -0.16557(16) 0.19125(18) 0.18521(9) 0.0270(5) Uani 1 1 d . .
H31 H -0.1494 0.1862 0.2224 0.032 Uiso 1 1 calc R U
C23 C 0.0810(2) 0.2368(3) 0.39519(11) 0.0514(8) Uani 1 1 d . .
H23 H 0.0432 0.2295 0.4261 0.062 Uiso 1 1 calc R U

loop_
_atom_site_aniso_label
_atom_site_aniso_U_11
_atom_site_aniso_U_22
_atom_site_aniso_U_33
_atom_site_aniso_U_23
_atom_site_aniso_U_13
_atom_site_aniso_U_12
S1 0.0352(3) 0.0254(3) 0.0270(3) 0.0031(2) 0.0074(2) 0.0019(2)
S2 0.0318(3) 0.0242(3) 0.0236(3) -0.0054(2) -0.0004(2) 0.0048(2)
N2 0.0204(9) 0.0195(9) 0.0234(9) -0.0023(7) 0.0009(7) 0.0015(7)
O1 0.0244(9) 0.0718(14) 0.0356(10) -0.0025(9) 0.0075(7) 0.0151(9)
N1 0.0215(9) 0.0220(10) 0.0211(9) -0.0017(7) -0.0002(7) 0.0035(7)
C34 0.0491(16) 0.0255(13) 0.0309(13) -0.0050(10) 0.0010(11) 0.0085(11)
C33 0.0398(15) 0.0337(14) 0.0384(14) -0.0041(12) 0.0124(11) 0.0039(12)
C32 0.0341(14) 0.0267(12) 0.0369(13) -0.0022(11) 0.0073(11) -0.0020(10)
C31 0.0276(12) 0.0205(11) 0.0248(11) 0.0015(9) -0.0019(9) 0.0018(9)
C3 0.0195(11) 0.0205(11) 0.0287(12) -0.0016(9) -0.0025(9) -0.0010(9)
C2 0.0180(11) 0.0233(11) 0.0246(11) 0.0002(9) 0.0011(8) 0.0020(9)
C1 0.0165(10) 0.0233(11) 0.0232(11) 0.0003(9) 0.0031(8) 0.0018(8)
B1 0.0237(13) 0.0181(12) 0.0224(12) -0.0015(10) 0.0027(10) 0.0005(10)
C81 0.0267(12) 0.0218(11) 0.0209(11) -0.0047(9) 0.0019(9) -0.0013(9)
C86 0.0270(13) 0.0258(12) 0.0351(13) -0.0018(10) -0.0011(10) 0.0024(10)
C85 0.0239(12) 0.0315(13) 0.0424(14) -0.0044(11) 0.0021(10) 0.0008(10)
C84 0.0350(14) 0.0311(13) 0.0284(12) -0.0036(10) 0.0060(10) -0.0042(11)
C87 0.0407(16) 0.0345(14) 0.0496(16) -0.0033(12) 0.0130(12) -0.0047(12)
C67 0.0322(15) 0.085(2) 0.0405(16) -0.0039(16) 0.0136(12) 0.0122(15)
C64 0.0210(12) 0.0376(14) 0.0325(13) -0.0048(11) 0.0055(10) 0.0044(10)
C63 0.0275(12) 0.0331(13) 0.0214(11) -0.0007(10) 0.0041(9) 0.0028(10)
C62 0.0255(12) 0.0266(12) 0.0227(11) -0.0022(9) -0.0008(9) 0.0026(9)
C5 0.0229(11) 0.0238(12) 0.0243(11) 0.0015(9) -0.0012(9) 0.0017(9)
C6 0.0231(11) 0.0234(11) 0.0211(11) 0.0015(9) -0.0028(9) 0.0055(9)
C61 0.0217(11) 0.0215(11) 0.0205(10) -0.0031(9) 0.0001(8) 0.0044(9)
C66 0.0254(12) 0.0234(11) 0.0235(11) -0.0024(9) -0.0021(9) 0.0026(9)
C65 0.0226(12) 0.0354(13) 0.0301(12) -0.0003(10) -0.0036(9) 0.0057(10)
C83 0.0370(14) 0.0248(12) 0.0320(13) 0.0033(10) 0.0026(10) 0.0013(10)
C82 0.0258(12) 0.0270(12) 0.0317(13) -0.0015(10) -0.0006(10) 0.0024(10)
C4 0.0213(11) 0.0196(11) 0.0290(12) -0.0007(9) -0.0004(9) -0.0004(9)
C41 0.0324(13) 0.0193(11) 0.0236(11) -0.0011(9) 0.0010(9) 0.0041(9)
C42 0.0322(13) 0.0255(12) 0.0391(14) -0.0002(11) -0.0013(11) 0.0043(10)
C43 0.0417(15) 0.0329(14) 0.0425(15) -0.0009(12) -0.0082(12) 0.0104(12)
C44 0.0592(18) 0.0226(13) 0.0363(14) 0.0029(11) -0.0071(12) 0.0061(12)
C45 0.0512(17) 0.0265(13) 0.0459(16) 0.0076(12) -0.0018(13) -0.0073(12)
C46 0.0367(14) 0.0293(13) 0.0406(14) 0.0053(11) -0.0058(11) -0.0014(11)
C35 0.0368(14) 0.0251(13) 0.0420(14) -0.0061(11) -0.0077(11) -0.0015(11)
C36 0.0289(13) 0.0253(12) 0.0370(13) -0.0027(10) -0.0006(10) 0.0023(10)
C21 0.0288(12) 0.0176(10) 0.0277(12) -0.0010(9) -0.0036(9) -0.0007(9)
C26 0.0322(13) 0.0297(13) 0.0376(14) 0.0008(11) -0.0045(11) -0.0044(10)
C25 0.0426(16) 0.0416(16) 0.0492(17) -0.0031(13) -0.0206(13) -0.0073(13)
C24 0.064(2) 0.0483(17) 0.0360(15) -0.0057(14) -0.0209(14) -0.0027(15)
C22 0.0373(15) 0.0459(16) 0.0305(13) -0.0023(12) -0.0002(11) -0.0040(12)
C11 0.0258(12) 0.0209(11) 0.0207(11) -0.0031(9) -0.0007(9) 0.0009(9)
C16 0.0239(12) 0.0253(12) 0.0324(12) 0.0012(10) -0.0025(9) -0.0012(9)
C15 0.0393(15) 0.0260(13) 0.0405(14) 0.0019(11) -0.0109(11) 0.0018(11)
C14 0.0570(18) 0.0276(13) 0.0407(15) 0.0121(12) -0.0112(13) -0.0065(12)
C13 0.0463(17) 0.0399(16) 0.0464(16) 0.0129(13) -0.0011(13) -0.0193(13)
C12 0.0287(13) 0.0362(14) 0.0346(13) 0.0027(11) -0.0010(10) -0.0067(11)
C71 0.0235(11) 0.0203(11) 0.0241(11) -0.0019(9) 0.0002(9) -0.0011(9)
C72 0.0270(12) 0.0361(13) 0.0245(12) -0.0031(10) 0.0015(9) 0.0076(10)
C73 0.0340(14) 0.0482(16) 0.0276(13) 0.0002(11) -0.0048(10) 0.0100(12)
C74 0.0260(13) 0.0523(17) 0.0418(15) -0.0020(13) -0.0057(11) 0.0144(12)
C75 0.0244(13) 0.0465(15) 0.0374(14) -0.0054(12) 0.0054(10) 0.0096(11)
C76 0.0252(12) 0.0317(12) 0.0242(11) -0.0020(10) 0.0006(9) 0.0004(10)
C23 0.062(2) 0.067(2) 0.0257(13) -0.0044(14) 0.0012(13) -0.0019(16)

loop_
_atom_type_symbol
_atom_type_description
_atom_type_scat_dispersion_real
_atom_type_scat_dispersion_imag
_atom_type_scat_source
C C 0.0033 0.0016 'International Tables Vol C Tables 4.2.6.8 and 6.1.1.4'
H H 0.0000 0.0000 'International Tables Vol C Tables 4.2.6.8 and 6.1.1.4'
N N 0.0061 0.0033 'International Tables Vol C Tables 4.2.6.8 and 6.1.1.4'
B B 0.0013 0.0007 'International Tables Vol C Tables 4.2.6.8 and 6.1.1.4'
S S 0.1246 0.1234 'International Tables Vol C Tables 4.2.6.8 and 6.1.1.4'
O O 0.0106 0.0060 'International Tables Vol C Tables 4.2.6.8 and 6.1.1.4'

loop_
_geom_angle_atom_site_label_1
_geom_angle_atom_site_label_2
_geom_angle_atom_site_label_3
_geom_angle
C5 S1 C62 90.54(10)
C6 N2 C81 118.98(17)
C6 N2 B1 115.50(17)
C81 N2 B1 124.84(16)
C64 O1 C67 116.0(2)
C5 N1 C61 116.22(18)
C5 N1 B1 128.29(18)
C61 N1 B1 114.83(17)
C35 C34 C33 119.5(2)
C35 C34 H1 120.3
C33 C34 H1 120.3
C34 C33 C32 120.2(2)
C34 C33 H19 119.9
C32 C33 H19 119.9
C33 C32 C31 120.8(2)
C33 C32 H20 119.6
C31 C32 H20 119.6
C32 C31 C36 118.5(2)
C32 C31 C3 121.1(2)
C36 C31 C3 120.4(2)
C4 C3 C2 128.5(2)
C4 C3 C31 117.52(19)
C2 C3 C31 113.88(18)
C1 C2 C3 125.57(19)
C1 C2 C21 120.07(19)
C3 C2 C21 114.29(18)
C2 C1 C11 120.12(19)
C2 C1 B1 119.34(19)
C11 C1 B1 120.38(18)
N1 B1 N2 95.20(16)
N1 B1 C71 110.50(18)
N2 B1 C71 111.70(18)
N1 B1 C1 102.39(17)
N2 B1 C1 117.75(18)
C71 B1 C1 116.38(18)
C82 C81 C86 119.2(2)
C82 C81 N2 119.4(2)
C86 C81 N2 121.4(2)
C81 C86 C85 119.5(2)
C81 C86 H11 120.3
C85 C86 H11 120.3
C84 C85 C86 122.0(2)
C84 C85 H6 119.0
C86 C85 H6 119.0
C85 C84 C83 117.7(2)
C85 C84 C87 121.8(2)
C83 C84 C87 120.5(2)
C84 C87 H8 109.5
C84 C87 H7 109.5
H8 C87 H7 109.5
C84 C87 H2 109.5
H8 C87 H2 109.5
H7 C87 H2 109.5
O1 C67 H38 109.5
O1 C67 H3 109.5
H38 C67 H3 109.5
O1 C67 H39 109.5
H38 C67 H39 109.5
H3 C67 H39 109.5
C63 C64 O1 126.5(2)
C63 C64 C65 121.6(2)
O1 C64 C65 112.0(2)
C64 C63 C62 119.1(2)
C64 C63 H37 120.5
C62 C63 H37 120.5
C63 C62 C61 116.57(19)
C63 C62 S1 109.47(16)
C61 C62 S1 101.87(14)
C63 C62 H36 109.5
C61 C62 H36 109.5
S1 C62 H36 109.5
N1 C5 C4 122.2(2)
N1 C5 S1 113.51(16)
C4 C5 S1 124.27(17)
N2 C6 C61 109.25(18)
N2 C6 S2 129.32(17)
C61 C6 S2 121.40(16)
N1 C61 C66 110.60(17)
N1 C61 C6 102.13(16)
C66 C61 C6 108.54(17)
N1 C61 C62 105.53(17)
C66 C61 C62 110.75(18)
C6 C61 C62 118.79(18)
C65 C66 C61 121.3(2)
C65 C66 H5 119.4
C61 C66 H5 119.4
C66 C65 C64 121.9(2)
C66 C65 H4 119.1
C64 C65 H4 119.1
C82 C83 C84 120.9(2)
C82 C83 H10 119.5
C84 C83 H10 119.5
C83 C82 C81 120.6(2)
C83 C82 H9 119.7
C81 C82 H9 119.7
C3 C4 C5 122.0(2)
C3 C4 C41 124.17(19)
C5 C4 C41 113.79(19)
C42 C41 C46 118.7(2)
C42 C41 C4 118.6(2)
C46 C41 C4 122.4(2)
C43 C42 C41 120.5(2)
C43 C42 H16 119.7
C41 C42 H16 119.7
C44 C43 C42 120.5(3)
C44 C43 H15 119.8
C42 C43 H15 119.8
C45 C44 C43 119.2(2)
C45 C44 H14 120.4
C43 C44 H14 120.4
C44 C45 C46 120.9(3)
C44 C45 H12 119.6
C46 C45 H12 119.6
C45 C46 C41 120.2(2)
C45 C46 H13 119.9
C41 C46 H13 119.9
C34 C35 C36 120.5(2)
C34 C35 H18 119.7
C36 C35 H18 119.7
C35 C36 C31 120.5(2)
C35 C36 H17 119.8
C31 C36 H17 119.8
C22 C21 C26 118.5(2)
C22 C21 C2 121.5(2)
C26 C21 C2 120.0(2)
C25 C26 C21 120.9(2)
C25 C26 H25 119.6
C21 C26 H25 119.6
C24 C25 C26 120.2(3)
C24 C25 H24 119.9
C26 C25 H24 119.9
C25 C24 C23 119.8(3)
C25 C24 H21 120.1
C23 C24 H21 120.1
C21 C22 C23 120.2(3)
C21 C22 H22 119.9
C23 C22 H22 119.9
C16 C11 C12 117.9(2)
C16 C11 C1 121.6(2)
C12 C11 C1 120.4(2)
C15 C16 C11 121.0(2)
C15 C16 H30 119.5
C11 C16 H30 119.5
C14 C15 C16 120.3(2)
C14 C15 H29 119.8
C16 C15 H29 119.8
C15 C14 C13 119.4(2)
C15 C14 H28 120.3
C13 C14 H28 120.3
C14 C13 C12 120.8(2)
C14 C13 H26 119.6
C12 C13 H26 119.6
C13 C12 C11 120.6(2)
C13 C12 H27 119.7
C11 C12 H27 119.7
C76 C71 C72 116.9(2)
C76 C71 B1 123.4(2)
C72 C71 B1 119.68(19)
C73 C72 C71 121.6(2)
C73 C72 H35 119.2
C71 C72 H35 119.2
C74 C73 C72 119.9(2)
C74 C73 H34 120.0
C72 C73 H34 120.0
C75 C74 C73 120.0(2)
C75 C74 H33 120.0
C73 C74 H33 120.0
C74 C75 C76 119.7(2)
C74 C75 H32 120.2
C76 C75 H32 120.2
C71 C76 C75 121.8(2)
C71 C76 H31 119.1
C75 C76 H31 119.1
C24 C23 C22 120.5(3)
C24 C23 H23 119.8
C22 C23 H23 119.8

loop_
_geom_bond_atom_site_label_1
_geom_bond_atom_site_label_2
_geom_bond_distance
S1 C5 1.733(2)
S1 C62 1.882(2)
S2 C6 1.656(2)
N2 C6 1.340(3)
N2 C81 1.442(3)
N2 B1 1.580(3)
O1 C64 1.365(3)
O1 C67 1.427(3)
N1 C5 1.294(3)
N1 C61 1.467(3)
N1 B1 1.559(3)
C34 C35 1.378(4)
C34 C33 1.378(4)
C34 H1 0.9300
C33 C32 1.383(3)
C33 H19 0.9300
C32 C31 1.387(3)
C32 H20 0.9300
C31 C36 1.389(3)
C31 C3 1.502(3)
C3 C4 1.361(3)
C3 C2 1.492(3)
C2 C1 1.360(3)
C2 C21 1.502(3)
C1 C11 1.487(3)
C1 B1 1.613(3)
B1 C71 1.613(3)
C81 C82 1.383(3)
C81 C86 1.384(3)
C86 C85 1.387(3)
C86 H11 0.9300
C85 C84 1.382(4)
C85 H6 0.9300
C84 C83 1.388(4)
C84 C87 1.510(3)
C87 H8 0.9600
C87 H7 0.9600
C87 H2 0.9600
C67 H38 0.9600
C67 H3 0.9600
C67 H39 0.9600
C64 C63 1.326(3)
C64 C65 1.452(3)
C63 C62 1.491(3)
C63 H37 0.9300
C62 C61 1.532(3)
C62 H36 0.9800
C5 C4 1.453(3)
C6 C61 1.524(3)
C61 C66 1.516(3)
C66 C65 1.326(3)
C66 H5 0.9300
C65 H4 0.9300
C83 C82 1.383(3)
C83 H10 0.9300
C82 H9 0.9300
C4 C41 1.502(3)
C41 C42 1.383(3)
C41 C46 1.391(3)
C42 C43 1.381(3)
C42 H16 0.9300
C43 C44 1.377(4)
C43 H15 0.9300
C44 C45 1.371(4)
C44 H14 0.9300
C45 C46 1.378(4)
C45 H12 0.9300
C46 H13 0.9300
C35 C36 1.383(3)
C35 H18 0.9300
C36 H17 0.9300
C21 C22 1.381(3)
C21 C26 1.386(3)
C26 C25 1.381(4)
C26 H25 0.9300
C25 C24 1.361(4)
C25 H24 0.9300
C24 C23 1.376(4)
C24 H21 0.9300
C22 C23 1.385(4)
C22 H22 0.9300
C11 C16 1.390(3)
C11 C12 1.392(3)
C16 C15 1.382(3)
C16 H30 0.9300
C15 C14 1.372(4)
C15 H29 0.9300
C14 C13 1.377(4)
C14 H28 0.9300
C13 C12 1.378(4)
C13 H26 0.9300
C12 H27 0.9300
C71 C76 1.387(3)
C71 C72 1.397(3)
C72 C73 1.381(3)
C72 H35 0.9300
C73 C74 1.377(4)
C73 H34 0.9300
C74 C75 1.374(4)
C74 H33 0.9300
C75 C76 1.389(3)
C75 H32 0.9300
C76 H31 0.9300
C23 H23 0.9300

loop_
_geom_torsion_atom_site_label_1
_geom_torsion_atom_site_label_2
_geom_torsion_atom_site_label_3
_geom_torsion_atom_site_label_4
_geom_torsion
C35 C34 C33 C32 1.4(4)
C34 C33 C32 C31 -1.1(4)
C33 C32 C31 C36 0.1(4)
C33 C32 C31 C3 177.1(2)
C32 C31 C3 C4 114.7(3)
C36 C31 C3 C4 -68.4(3)
C32 C31 C3 C2 -68.7(3)
C36 C31 C3 C2 108.2(2)
C4 C3 C2 C1 -40.2(3)
C31 C3 C2 C1 143.7(2)
C4 C3 C2 C21 142.8(2)
C31 C3 C2 C21 -33.3(3)
C3 C2 C1 C11 -179.61(19)
C21 C2 C1 C11 -2.8(3)
C3 C2 C1 B1 5.1(3)
C21 C2 C1 B1 -178.09(19)
C5 N1 B1 N2 163.3(2)
C61 N1 B1 N2 -7.0(2)
C5 N1 B1 C71 47.8(3)
C61 N1 B1 C71 -122.45(19)
C5 N1 B1 C1 -76.8(3)
C61 N1 B1 C1 112.96(18)
C6 N2 B1 N1 -5.4(2)
C81 N2 B1 N1 -175.76(18)
C6 N2 B1 C71 109.1(2)
C81 N2 B1 C71 -61.3(3)
C6 N2 B1 C1 -112.3(2)
C81 N2 B1 C1 77.3(3)
C2 C1 B1 N1 55.3(2)
C11 C1 B1 N1 -120.1(2)
C2 C1 B1 N2 157.99(19)
C11 C1 B1 N2 -17.3(3)
C2 C1 B1 C71 -65.4(3)
C11 C1 B1 C71 119.3(2)
C6 N2 C81 C82 65.8(3)
B1 N2 C81 C82 -124.1(2)
C6 N2 C81 C86 -112.8(2)
B1 N2 C81 C86 57.3(3)
C82 C81 C86 C85 -1.6(3)
N2 C81 C86 C85 177.1(2)
C81 C86 C85 C84 -0.6(4)
C86 C85 C84 C83 2.0(4)
C86 C85 C84 C87 -176.6(2)
C67 O1 C64 C63 0.9(4)
C67 O1 C64 C65 -179.7(2)
O1 C64 C63 C62 -178.9(2)
C65 C64 C63 C62 1.8(4)
C64 C63 C62 C61 -25.0(3)
C64 C63 C62 S1 89.8(2)
C5 S1 C62 C63 -150.57(17)
C5 S1 C62 C61 -26.57(15)
C61 N1 C5 C4 -169.95(19)
B1 N1 C5 C4 19.9(3)
C61 N1 C5 S1 10.4(2)
B1 N1 C5 S1 -159.76(17)
C62 S1 C5 N1 11.00(18)
C62 S1 C5 C4 -168.7(2)
C81 N2 C6 C61 -173.92(17)
B1 N2 C6 C61 15.1(2)
C81 N2 C6 S2 3.9(3)
B1 N2 C6 S2 -167.04(17)
C5 N1 C61 C66 88.2(2)
B1 N1 C61 C66 -100.4(2)
C5 N1 C61 C6 -156.47(19)
B1 N1 C61 C6 15.0(2)
C5 N1 C61 C62 -31.6(2)
B1 N1 C61 C62 139.83(18)
N2 C6 C61 N1 -17.8(2)
S2 C6 C61 N1 164.18(15)
N2 C6 C61 C66 99.1(2)
S2 C6 C61 C66 -79.0(2)
N2 C6 C61 C62 -133.27(19)
S2 C6 C61 C62 48.7(3)
C63 C62 C61 N1 153.96(19)
S1 C62 C61 N1 34.88(18)
C63 C62 C61 C66 34.2(3)
S1 C62 C61 C66 -84.84(18)
C63 C62 C61 C6 -92.4(2)
S1 C62 C61 C6 148.56(16)
N1 C61 C66 C65 -140.3(2)
C6 C61 C66 C65 108.5(2)
C62 C61 C66 C65 -23.6(3)
C61 C66 C65 C64 2.0(4)
C63 C64 C65 C66 10.6(4)
O1 C64 C65 C66 -168.8(2)
C85 C84 C83 C82 -1.3(4)
C87 C84 C83 C82 177.3(2)
C84 C83 C82 C81 -0.8(4)
C86 C81 C82 C83 2.3(3)
N2 C81 C82 C83 -176.4(2)
C2 C3 C4 C5 -2.2(4)
C31 C3 C4 C5 173.8(2)
C2 C3 C4 C41 176.4(2)
C31 C3 C4 C41 -7.6(3)
N1 C5 C4 C3 30.9(3)
S1 C5 C4 C3 -149.49(19)
N1 C5 C4 C41 -147.9(2)
S1 C5 C4 C41 31.8(3)
C3 C4 C41 C42 -86.2(3)
C5 C4 C41 C42 92.5(2)
C3 C4 C41 C46 100.5(3)
C5 C4 C41 C46 -80.8(3)
C46 C41 C42 C43 0.0(4)
C4 C41 C42 C43 -173.5(2)
C41 C42 C43 C44 -0.1(4)
C42 C43 C44 C45 -0.3(4)
C43 C44 C45 C46 0.8(4)
C44 C45 C46 C41 -0.9(4)
C42 C41 C46 C45 0.5(4)
C4 C41 C46 C45 173.8(2)
C33 C34 C35 C36 -0.8(4)
C34 C35 C36 C31 -0.2(4)
C32 C31 C36 C35 0.5(4)
C3 C31 C36 C35 -176.5(2)
C1 C2 C21 C22 -68.3(3)
C3 C2 C21 C22 108.9(2)
C1 C2 C21 C26 109.6(3)
C3 C2 C21 C26 -73.2(3)
C22 C21 C26 C25 0.7(4)
C2 C21 C26 C25 -177.3(2)
C21 C26 C25 C24 -1.1(4)
C26 C25 C24 C23 0.2(5)
C26 C21 C22 C23 0.5(4)
C2 C21 C22 C23 178.5(2)
C2 C1 C11 C16 -65.2(3)
B1 C1 C11 C16 110.1(2)
C2 C1 C11 C12 117.0(2)
B1 C1 C11 C12 -67.7(3)
C12 C11 C16 C15 -0.3(3)
C1 C11 C16 C15 -178.1(2)
C11 C16 C15 C14 -1.4(4)
C16 C15 C14 C13 1.7(4)
C15 C14 C13 C12 -0.2(4)
C14 C13 C12 C11 -1.6(4)
C16 C11 C12 C13 1.8(4)
C1 C11 C12 C13 179.7(2)
N1 B1 C71 C76 -132.0(2)
N2 B1 C71 C76 123.4(2)
C1 B1 C71 C76 -15.8(3)
N1 B1 C71 C72 49.2(3)
N2 B1 C71 C72 -55.5(3)
C1 B1 C71 C72 165.4(2)
C76 C71 C72 C73 0.7(4)
B1 C71 C72 C73 179.6(2)
C71 C72 C73 C74 0.1(4)
C72 C73 C74 C75 -1.2(4)
C73 C74 C75 C76 1.5(4)
C72 C71 C76 C75 -0.4(3)
B1 C71 C76 C75 -179.3(2)
C74 C75 C76 C71 -0.7(4)
C25 C24 C23 C22 1.0(5)
C21 C22 C23 C24 -1.4(5)

loop_
_platon_squeeze_void_nr
_platon_squeeze_void_average_x
_platon_squeeze_void_average_y
_platon_squeeze_void_average_z
_platon_squeeze_void_volume
_platon_squeeze_void_count_electrons
_platon_squeeze_void_content
1 0.000 0.000 0.500 317 30 ' '
2 0.500 0.500 0.000 317 30 ' '
